data_1532771
loop_
_publ_author_name
'Bukhan'ko, N.G.'
'Gribanov, A.V.'
'Tursina, A.I.'
'Malyshev, S.V.'
'Seropegin, Yu.D.'
'Bodak, O.I.'

_publ_section_title
;
 The crystal structure of the compound Ce3 Ru4 Al12 with Gd3 Ru4 Al12 type
;
_journal_name_full 'Journal of Alloys Compd.'
_journal_page_first 149
_journal_page_last 151
_journal_volume 367
_journal_year 2004
_chemical_formula_sum 'Al12 Ce3 Ru4'
_space_group_IT_number 194
_symmetry_space_group_name_Hall '-P 6c 2c'
_symmetry_space_group_name_H-M 'P 63/m m c'
_cell_angle_alpha 90
_cell_angle_beta 90
_cell_angle_gamma 120
_cell_formula_units_Z 2
_cell_length_a 8.8652
_cell_length_b 8.8652
_cell_length_c 9.57
_cell_volume 651.358
_citation_journal_id_ASTM JALCEU
_cod_data_source_file Bukhanko_JALCEU_2004_1400.cif
_cod_data_source_block Al12Ce3Ru4
_cod_original_cell_volume 651.3578
_cod_database_code 1532771

loop_
_symmetry_equiv_pos_as_xyz
x,y,z
x-y,x,z+1/2
-y,x-y,z
-x,-y,z+1/2
-x+y,-x,z
y,-x+y,z+1/2
-y,-x,-z+1/2
x-y,-y,-z
x,x-y,-z+1/2
y,x,-z
-x+y,y,-z+1/2
-x,-x+y,-z
-x,-y,-z
-x+y,-x,-z-1/2
y,-x+y,-z
x,y,-z-1/2
x-y,x,-z
-y,x-y,-z-1/2
y,x,z-1/2
-x+y,y,z
-x,-x+y,z-1/2
-y,-x,z
x-y,-y,z-1/2
x,x-y,z

loop_
_atom_site_label
_atom_site_type_symbol
_atom_site_fract_x
_atom_site_fract_y
_atom_site_fract_z
_atom_site_occupancy
_atom_site_U_iso_or_equiv
Ce1 Ce 0.1923 0.3846 0.25 1 0.0
Al3 Al 0.1626 0.8374 0.924 1 0.0
Ru2 Ru 0 0 0 1 0.0
Al2 Al 0.5618 0.1236 0.25 1 0.0
Al1 Al 0 0 0.25 1 0.0
Ru1 Ru 0.5 0 0 1 0.0
Al4 Al 0.3333 0.6667 0.0127 1 0.0
